data_7009825
loop_
_publ_author_name
'Zhang, Qian-Feng'
'Lau, Kwok-Kin'
'Chim, Joyce L. C.'
'Wong, Terry K. T.'
'Wong, Wing-Tak'
'Williams, Ian D.'
'Leung, Wa-Hung'

_publ_section_title
;
 Dioxo- and nitrido-osmium complexes with imidodiphosphinochalcogenido
 ligands [N(QPR2)2]&#x2212; (Q&#x2005;=&#x2005;S or Se;
 R&#x2005;=&#x2005;Ph or Pri)
;
_journal_issue 17
_journal_name_full 'Journal of the Chemical Society, Dalton Transactions'
_journal_page_first 3027
_journal_paper_doi 10.1039/b003798m
_journal_year 2000
_chemical_formula_sum 'C72 H60 N3 Os P6 S6'
_chemical_formula_weight 1535.61
_chemical_name_systematic
; 
 ? 
;
_space_group_IT_number 2
_symmetry_cell_setting triclinic
_symmetry_space_group_name_Hall '-P 1'
_symmetry_space_group_name_H-M 'P -1'
_atom_sites_solution_hydrogens geom
_atom_sites_solution_primary direct
_atom_sites_solution_secondary difmap
_audit_creation_method SHELXL-97
_cell_angle_alpha 82.640(10)
_cell_angle_beta 86.660(10)
_cell_angle_gamma 78.730(10)
_cell_formula_units_Z 2
_cell_length_a 10.953(2)
_cell_length_b 14.611(2)
_cell_length_c 22.038(2)
_cell_measurement_temperature 293(2)
_cell_volume 3428.3(9)
_computing_structure_refinement 'SHELXL-97 (Sheldrick, 1997)'
_computing_structure_solution 'SHELXS-97 (Sheldrick, 1990)'
_diffrn_ambient_temperature 293(2)
_diffrn_measured_fraction_theta_full 0.998
_diffrn_measured_fraction_theta_max 0.998
_diffrn_radiation_monochromator graphite
_diffrn_radiation_source 'fine-focus sealed tube'
_diffrn_radiation_type MoK\a
_diffrn_radiation_wavelength 0.71073
_diffrn_reflns_av_R_equivalents 0.0272
_diffrn_reflns_av_sigmaI/netI 0.0518
_diffrn_reflns_limit_h_max 12
_diffrn_reflns_limit_h_min 0
_diffrn_reflns_limit_k_max 17
_diffrn_reflns_limit_k_min -16
_diffrn_reflns_limit_l_max 26
_diffrn_reflns_limit_l_min -26
_diffrn_reflns_number 12301
_diffrn_reflns_theta_full 25.00
_diffrn_reflns_theta_max 25.00
_diffrn_reflns_theta_min 1.43
_exptl_absorpt_coefficient_mu 2.227
_exptl_absorpt_correction_T_max 0.97
_exptl_absorpt_correction_T_min 0.76
_exptl_absorpt_correction_type psi-scan
_exptl_crystal_density_diffrn 1.488
_exptl_crystal_density_method 'not measured'
_exptl_crystal_F_000 1550
_exptl_crystal_size_max 1.2
_exptl_crystal_size_mid 0.3
_exptl_crystal_size_min 0.1
_refine_diff_density_max 1.007
_refine_diff_density_min -0.765
_refine_diff_density_rms 0.092
_refine_ls_extinction_method none
_refine_ls_goodness_of_fit_ref 0.990
_refine_ls_hydrogen_treatment mixed
_refine_ls_matrix_type full
_refine_ls_number_parameters 746
_refine_ls_number_reflns 12044
_refine_ls_number_restraints 0
_refine_ls_restrained_S_all 0.990
_refine_ls_R_factor_all 0.0539
_refine_ls_R_factor_gt 0.0378
_refine_ls_shift/su_max 0.264
_refine_ls_shift/su_mean 0.012
_refine_ls_structure_factor_coef Fsqd
_refine_ls_weighting_details 'calc w=1/[\s^2^(Fo^2^)+(0.0447P)^2^+3.4922P] where P=(Fo^2^+2Fc^2^)/3'
_refine_ls_weighting_scheme calc
_refine_ls_wR_factor_gt 0.0838
_refine_ls_wR_factor_ref 0.0914
_reflns_number_gt 9955
_reflns_number_total 12044
_reflns_threshold_expression >2sigma(I)
_cod_data_source_file b003798m.txt
_cod_data_source_block '[Os{N(SPPh2)2}3]'
_cod_depositor_comments
;
The following automatic conversions were performed:
'_symmetry_cell_setting' value 'Triclinic' changed to 'triclinic'
according to '/home/saulius/struct/CIF-dictionaries/cif_core.dic'
dictionary named 'cif_core.dic' version 2.4.1 from 2010-06-29.

Automatic conversion script
Id: cif_fix_enum 1527 2010-12-29 10:47:43Z saulius 

The following automatic conversions were performed:

'_exptl_absorpt_correction_type' tag value 'Psi-scans' was replaced
with 'psi-scan' value.

Automatic conversion script
Id: cif_fix_values 1646 2011-03-28 12:23:43Z adriana 
;
_cod_original_cell_volume 3428.3(8)
_cod_original_sg_symbol_H-M P-1
_cod_database_code 7009825

loop_
_symmetry_equiv_pos_as_xyz
'x, y, z'
'-x, -y, -z'

loop_
_atom_site_label
_atom_site_type_symbol
_atom_site_fract_x
_atom_site_fract_y
_atom_site_fract_z
_atom_site_U_iso_or_equiv
_atom_site_adp_type
_atom_site_occupancy
_atom_site_symmetry_multiplicity
_atom_site_calc_flag
_atom_site_refinement_flags
_atom_site_disorder_assembly
_atom_site_disorder_group
Os1 Os 0.274867(18) 0.330231(13) 0.228479(8) 0.02661(6) Uani 1 1 d . . .
S1 S 0.37846(12) 0.34007(9) 0.31984(6) 0.0363(3) Uani 1 1 d . . .
S2 S 0.16153(13) 0.21060(10) 0.27131(7) 0.0430(3) Uani 1 1 d . . .
S3 S 0.09459(11) 0.44357(9) 0.25878(6) 0.0345(3) Uani 1 1 d . . .
S4 S 0.36310(13) 0.45419(9) 0.17139(6) 0.0395(3) Uani 1 1 d . . .
S5 S 0.14970(13) 0.34778(9) 0.13872(6) 0.0395(3) Uani 1 1 d . . .
S6 S 0.44253(12) 0.20802(9) 0.20389(6) 0.0385(3) Uani 1 1 d . . .
P1 P 0.45812(13) 0.21096(10) 0.35885(6) 0.0396(3) Uani 1 1 d . . .
P2 P 0.24505(14) 0.12574(9) 0.34367(6) 0.0383(3) Uani 1 1 d . . .
P3 P 0.15014(12) 0.54182(9) 0.30207(6) 0.0331(3) Uani 1 1 d . . .
P4 P 0.37707(14) 0.55341(10) 0.22538(7) 0.0411(3) Uani 1 1 d . . .
P5 P 0.22092(12) 0.25795(9) 0.07672(5) 0.0311(3) Uani 1 1 d . . .
P6 P 0.47972(12) 0.21285(9) 0.11282(6) 0.0325(3) Uani 1 1 d . . .
N1 N 0.3857(4) 0.1268(3) 0.3578(2) 0.0453(11) Uani 1 1 d . . .
N2 N 0.2720(4) 0.5787(3) 0.2769(2) 0.0415(10) Uani 1 1 d . . .
N3 N 0.3679(4) 0.2294(3) 0.06778(19) 0.0393(10) Uani 1 1 d . . .
C11 C 0.6134(5) 0.1730(4) 0.3277(3) 0.0473(14) Uani 1 1 d . . .
C12 C 0.6638(7) 0.0790(5) 0.3271(4) 0.072(2) Uani 1 1 d . . .
H12 H 0.6174 0.0340 0.3429 0.086 Uiso 1 1 calc R . .
C13 C 0.7841(8) 0.0508(6) 0.3029(5) 0.091(3) Uani 1 1 d . . .
H13 H 0.8178 -0.0128 0.3031 0.109 Uiso 1 1 calc R . .
C14 C 0.8521(7) 0.1165(8) 0.2791(4) 0.091(3) Uani 1 1 d . . .
H14 H 0.9313 0.0977 0.2619 0.109 Uiso 1 1 calc R . .
C15 C 0.8046(7) 0.2095(7) 0.2803(4) 0.080(2) Uani 1 1 d . . .
H15 H 0.8523 0.2540 0.2652 0.096 Uiso 1 1 calc R . .
C16 C 0.6854(6) 0.2380(5) 0.3038(3) 0.0601(17) Uani 1 1 d . . .
H16 H 0.6532 0.3018 0.3037 0.072 Uiso 1 1 calc R . .
C21 C 0.4846(6) 0.2257(5) 0.4381(3) 0.0544(15) Uani 1 1 d . . .
C22 C 0.5199(13) 0.1465(7) 0.4782(4) 0.142(5) Uani 1 1 d . . .
H22 H 0.5264 0.0872 0.4658 0.170 Uiso 1 1 calc R . .
C23 C 0.5461(15) 0.1561(9) 0.5386(4) 0.159(6) Uani 1 1 d . . .
H23 H 0.5709 0.1026 0.5659 0.191 Uiso 1 1 calc R . .
C24 C 0.5361(11) 0.2400(9) 0.5571(4) 0.120(4) Uani 1 1 d . . .
H24 H 0.5492 0.2448 0.5978 0.144 Uiso 1 1 calc R . .
C25 C 0.5070(11) 0.3186(8) 0.5173(4) 0.115(4) Uani 1 1 d . . .
H25 H 0.5044 0.3774 0.5299 0.138 Uiso 1 1 calc R . .
C26 C 0.4806(9) 0.3109(6) 0.4568(3) 0.086(3) Uani 1 1 d . . .
H26 H 0.4601 0.3649 0.4293 0.103 Uiso 1 1 calc R . .
C31 C 0.1421(7) 0.1402(4) 0.4108(3) 0.0578(17) Uani 1 1 d . . .
C32 C 0.1823(11) 0.0965(7) 0.4673(4) 0.111(4) Uani 1 1 d . . .
H32 H 0.2625 0.0612 0.4711 0.133 Uiso 1 1 calc R . .
C33 C 0.1011(17) 0.1057(11) 0.5190(5) 0.166(7) Uani 1 1 d . . .
H33 H 0.1276 0.0768 0.5573 0.200 Uiso 1 1 calc R . .
C34 C -0.0148(17) 0.1563(11) 0.5129(6) 0.155(7) Uani 1 1 d . . .
H34 H -0.0672 0.1627 0.5475 0.186 Uiso 1 1 calc R . .
C35 C -0.0567(11) 0.1974(9) 0.4587(6) 0.129(4) Uani 1 1 d . . .
H35 H -0.1384 0.2299 0.4554 0.155 Uiso 1 1 calc R . .
C36 C 0.0225(8) 0.1917(6) 0.4067(4) 0.081(2) Uani 1 1 d . . .
H36 H -0.0056 0.2229 0.3692 0.097 Uiso 1 1 calc R . .
C41 C 0.2474(6) 0.0070(4) 0.3281(2) 0.0437(13) Uani 1 1 d . . .
C42 C 0.1429(7) -0.0345(5) 0.3387(3) 0.0621(17) Uani 1 1 d . . .
H42 H 0.0709 -0.0029 0.3569 0.075 Uiso 1 1 calc R . .
C43 C 0.1471(9) -0.1244(5) 0.3219(4) 0.078(2) Uani 1 1 d . . .
H43 H 0.0767 -0.1516 0.3280 0.094 Uiso 1 1 calc R . .
C44 C 0.2523(10) -0.1720(5) 0.2969(4) 0.083(3) Uani 1 1 d . . .
H44 H 0.2553 -0.2325 0.2873 0.100 Uiso 1 1 calc R . .
C45 C 0.3547(9) -0.1305(6) 0.2859(4) 0.081(2) Uani 1 1 d . . .
H45 H 0.4264 -0.1627 0.2677 0.097 Uiso 1 1 calc R . .
C46 C 0.3526(7) -0.0416(5) 0.3014(3) 0.0628(17) Uani 1 1 d . . .
H46 H 0.4228 -0.0143 0.2936 0.075 Uiso 1 1 calc R . .
C51 C 0.1637(5) 0.5064(4) 0.3834(2) 0.0397(12) Uani 1 1 d . . .
C52 C 0.1242(6) 0.4275(4) 0.4121(3) 0.0499(14) Uani 1 1 d . . .
H52 H 0.0904 0.3898 0.3893 0.060 Uiso 1 1 calc R . .
C53 C 0.1346(7) 0.4037(6) 0.4750(3) 0.072(2) Uani 1 1 d . . .
H53 H 0.1094 0.3495 0.4939 0.086 Uiso 1 1 calc R . .
C54 C 0.1811(8) 0.4591(7) 0.5084(3) 0.081(2) Uani 1 1 d . . .
H54 H 0.1865 0.4430 0.5505 0.097 Uiso 1 1 calc R . .
C55 C 0.2207(7) 0.5389(7) 0.4817(3) 0.079(2) Uani 1 1 d . . .
H55 H 0.2527 0.5762 0.5055 0.095 Uiso 1 1 calc R . .
C56 C 0.2126(6) 0.5634(5) 0.4188(3) 0.0586(17) Uani 1 1 d . . .
H56 H 0.2393 0.6172 0.4002 0.070 Uiso 1 1 calc R . .
C61 C 0.0178(5) 0.6389(4) 0.2971(3) 0.0453(13) Uani 1 1 d . . .
C62 C -0.0084(10) 0.6886(6) 0.2422(4) 0.101(3) Uani 1 1 d . . .
H62 H 0.0439 0.6752 0.2084 0.121 Uiso 1 1 calc R . .
C63 C -0.1137(12) 0.7602(7) 0.2355(5) 0.140(5) Uani 1 1 d . . .
H63 H -0.1315 0.7937 0.1972 0.168 Uiso 1 1 calc R . .
C64 C -0.1910(8) 0.7814(6) 0.2850(5) 0.101(3) Uani 1 1 d . . .
H64 H -0.2617 0.8284 0.2805 0.121 Uiso 1 1 calc R . .
C65 C -0.1632(8) 0.7330(6) 0.3405(5) 0.105(3) Uani 1 1 d . . .
H65 H -0.2151 0.7463 0.3744 0.125 Uiso 1 1 calc R . .
C66 C -0.0576(7) 0.6640(5) 0.3468(4) 0.081(2) Uani 1 1 d . . .
H66 H -0.0368 0.6336 0.3855 0.098 Uiso 1 1 calc R . .
C71 C 0.3569(14) 0.6600(9) 0.1633(7) 0.042(3) Uiso 0.50 1 d P . .
C71A C 0.3972(11) 0.6562(7) 0.1791(5) 0.029(2) Uiso 0.50 1 d P . .
C72 C 0.2552(17) 0.6803(12) 0.1275(7) 0.071(4) Uiso 0.50 1 d P . .
H72 H 0.1975 0.6381 0.1311 0.085 Uiso 0.50 1 d PR . .
C72A C 0.3110(15) 0.6890(10) 0.1341(7) 0.055(3) Uiso 0.50 1 d P . .
H72A H 0.2541 0.6491 0.1277 0.066 Uiso 0.50 1 d PR . .
C73 C 0.233(2) 0.7600(15) 0.0834(10) 0.102(6) Uiso 0.50 1 d P . .
H73 H 0.1651 0.7778 0.0563 0.122 Uiso 0.50 1 d PR . .
C73A C 0.306(2) 0.7760(15) 0.0999(10) 0.088(6) Uiso 0.50 1 d P . .
H73A H 0.2384 0.8014 0.0730 0.105 Uiso 0.50 1 d PR . .
C74 C 0.321(3) 0.813(2) 0.0799(12) 0.116(8) Uiso 0.50 1 d P . .
H74 H 0.3160 0.8669 0.0496 0.139 Uiso 0.50 1 d PR . .
C74A C 0.3852(18) 0.8217(12) 0.1031(8) 0.063(4) Uiso 0.50 1 d P . .
H74A H 0.3906 0.8765 0.0746 0.075 Uiso 0.50 1 d PR . .
C75 C 0.4309(19) 0.8083(12) 0.1172(8) 0.069(5) Uiso 0.50 1 d P . .
H75 H 0.4871 0.8515 0.1157 0.083 Uiso 0.50 1 d PR . .
C75A C 0.4865(13) 0.7944(10) 0.1502(7) 0.059(3) Uiso 0.50 1 d P . .
H75A H 0.5439 0.8348 0.1550 0.071 Uiso 0.50 1 d PR . .
C76 C 0.4407(14) 0.7184(10) 0.1590(7) 0.062(3) Uiso 0.50 1 d P . .
H76 H 0.5088 0.7007 0.1863 0.075 Uiso 0.50 1 d PR . .
C76A C 0.4876(11) 0.7093(8) 0.1862(6) 0.046(3) Uiso 0.50 1 d P . .
H76A H 0.5507 0.6851 0.2157 0.055 Uiso 0.50 1 d PR . .
C81 C 0.5259(6) 0.5284(4) 0.2614(3) 0.0547(15) Uiso 1 1 d . . .
C82 C 0.5344(7) 0.5295(7) 0.3263(4) 0.058(2) Uiso 0.70 1 d P . .
H82 H 0.4604 0.5496 0.3504 0.069 Uiso 0.70 1 d PR . .
C82A C 0.5287(7) 0.5728(7) 0.3100(4) 0.048(5) Uiso 0.30 1 d PR . .
H82A H 0.4575 0.6167 0.3227 0.058 Uiso 0.30 1 d PR . .
C83 C 0.6515(9) 0.5026(9) 0.3539(5) 0.086(3) Uiso 0.70 1 d P . .
H83 H 0.6560 0.5011 0.3974 0.104 Uiso 0.70 1 d PR . .
C83A C 0.6397(9) 0.5531(9) 0.3411(5) 0.050(5) Uiso 0.30 1 d PR . .
H83A H 0.6448 0.5593 0.3837 0.060 Uiso 0.30 1 d PR . .
C84 C 0.7576(9) 0.4769(9) 0.3204(5) 0.079(3) Uiso 0.70 1 d P . .
H84 H 0.8370 0.4615 0.3392 0.094 Uiso 0.70 1 d PR . .
C84A C 0.7468(9) 0.5201(9) 0.3023(5) 0.070(7) Uiso 0.30 1 d PR . .
H84A H 0.8245 0.5345 0.3123 0.084 Uiso 0.30 1 d PR . .
C85 C 0.7481(8) 0.4765(6) 0.2554(4) 0.076(2) Uiso 1 1 d . . .
H85 H 0.8222 0.4627 0.2302 0.091 Uiso 1 1 d R . .
C86 C 0.6336(7) 0.4944(5) 0.2293(3) 0.0655(18) Uiso 1 1 d . . .
H86 H 0.6281 0.4832 0.1890 0.079 Uiso 1 1 d R . .
C91 C 0.1526(5) 0.1538(4) 0.0924(2) 0.0401(12) Uani 1 1 d . . .
C92 C 0.2038(7) 0.0828(4) 0.1347(3) 0.0603(17) Uani 1 1 d . . .
H92 H 0.2756 0.0876 0.1536 0.072 Uiso 1 1 calc R . .
C93 C 0.1519(8) 0.0034(5) 0.1503(4) 0.076(2) Uani 1 1 d . . .
H93 H 0.1892 -0.0443 0.1793 0.091 Uiso 1 1 calc R . .
C94 C 0.0492(9) -0.0047(6) 0.1241(5) 0.112(4) Uani 1 1 d . . .
H94 H 0.0127 -0.0571 0.1352 0.134 Uiso 1 1 calc R . .
C95 C -0.0029(11) 0.0659(8) 0.0799(7) 0.158(6) Uani 1 1 d . . .
H95 H -0.0740 0.0601 0.0608 0.190 Uiso 1 1 calc R . .
C96 C 0.0486(9) 0.1447(6) 0.0638(5) 0.113(4) Uani 1 1 d . . .
H96 H 0.0131 0.1914 0.0338 0.136 Uiso 1 1 calc R . .
C101 C 0.1650(5) 0.3157(4) 0.0032(2) 0.0340(11) Uani 1 1 d . . .
C102 C 0.2435(6) 0.3109(4) -0.0483(2) 0.0453(13) Uani 1 1 d . . .
H102 H 0.3246 0.2770 -0.0455 0.054 Uiso 1 1 calc R . .
C103 C 0.2009(7) 0.3567(5) -0.1040(3) 0.0622(18) Uani 1 1 d . . .
H103 H 0.2540 0.3531 -0.1385 0.075 Uiso 1 1 calc R . .
C104 C 0.0818(7) 0.4075(5) -0.1095(3) 0.0592(17) Uani 1 1 d . . .
H104 H 0.0544 0.4373 -0.1475 0.071 Uiso 1 1 calc R . .
C105 C 0.0040(6) 0.4140(5) -0.0592(3) 0.0575(16) Uani 1 1 d . . .
H105 H -0.0765 0.4488 -0.0626 0.069 Uiso 1 1 calc R . .
C106 C 0.0447(5) 0.3685(4) -0.0026(2) 0.0471(14) Uani 1 1 d . . .
H106 H -0.0087 0.3734 0.0317 0.057 Uiso 1 1 calc R . .
C111 C 0.5796(5) 0.2964(4) 0.0866(2) 0.0400(12) Uani 1 1 d . . .
C112 C 0.6791(6) 0.3023(5) 0.1209(3) 0.0604(17) Uani 1 1 d . . .
H112 H 0.6953 0.2630 0.1573 0.072 Uiso 1 1 calc R . .
C113 C 0.7548(7) 0.3671(6) 0.1008(4) 0.072(2) Uani 1 1 d . . .
H113 H 0.8219 0.3707 0.1238 0.087 Uiso 1 1 calc R . .
C114 C 0.7315(6) 0.4247(5) 0.0480(4) 0.068(2) Uani 1 1 d . . .
H114 H 0.7813 0.4689 0.0353 0.082 Uiso 1 1 calc R . .
C115 C 0.6342(7) 0.4182(5) 0.0129(4) 0.071(2) Uani 1 1 d . . .
H115 H 0.6204 0.4565 -0.0241 0.085 Uiso 1 1 calc R . .
C116 C 0.5566(6) 0.3549(4) 0.0324(3) 0.0554(15) Uani 1 1 d . . .
H116 H 0.4897 0.3518 0.0092 0.066 Uiso 1 1 calc R . .
C121 C 0.5769(5) 0.0994(4) 0.1039(2) 0.0403(12) Uiso 1 1 d . . .
C122 C 0.5703(10) 0.0553(7) 0.0526(5) 0.061(2) Uiso 0.70 1 d P . .
H122 H 0.5106 0.0826 0.0221 0.073 Uiso 0.70 1 d PR . .
C123 C 0.6509(11) -0.0295(8) 0.0452(6) 0.075(3) Uiso 0.70 1 d P . .
H123 H 0.6510 -0.0568 0.0078 0.091 Uiso 0.70 1 d PR . .
C124 C 0.7318(8) -0.0700(6) 0.0860(4) 0.075(2) Uiso 1 1 d . . .
H124 H 0.7884 -0.1270 0.0789 0.090 Uiso 1 1 d R . .
C125 C 0.7340(12) -0.0317(8) 0.1416(6) 0.078(3) Uiso 0.70 1 d P . .
H125 H 0.7873 -0.0641 0.1737 0.094 Uiso 0.70 1 d PR . .
C126 C 0.6569(10) 0.0530(7) 0.1487(5) 0.066(3) Uiso 0.70 1 d P . .
H126 H 0.6566 0.0792 0.1865 0.079 Uiso 0.70 1 d PR . .
C127 C 0.6354(19) 0.0840(14) 0.0472(9) 0.046(4) Uiso 0.30 1 d P . .
H127 H 0.6304 0.1392 0.0180 0.055 Uiso 0.30 1 d PR . .
C128 C 0.706(2) -0.0008(17) 0.0360(11) 0.064(6) Uiso 0.30 1 d P . .
H128 H 0.7441 -0.0052 -0.0041 0.077 Uiso 0.30 1 d PR . .
C129 C 0.588(2) 0.0238(17) 0.1480(11) 0.066(6) Uiso 0.30 1 d P . .
H129 H 0.5456 0.0295 0.1872 0.079 Uiso 0.30 1 d PR . .
C130 C 0.671(3) -0.063(2) 0.1346(14) 0.087(8) Uiso 0.30 1 d P . .
H130 H 0.6632 -0.1196 0.1610 0.105 Uiso 0.30 1 d PR . .

loop_
_atom_site_aniso_label
_atom_site_aniso_U_11
_atom_site_aniso_U_22
_atom_site_aniso_U_33
_atom_site_aniso_U_23
_atom_site_aniso_U_13
_atom_site_aniso_U_12
Os1 0.02883(10) 0.02744(10) 0.02358(9) -0.00242(6) -0.00333(6) -0.00512(7)
S1 0.0415(7) 0.0363(7) 0.0322(6) -0.0063(5) -0.0110(5) -0.0054(5)
S2 0.0371(7) 0.0410(7) 0.0511(8) 0.0107(6) -0.0101(6) -0.0157(6)
S3 0.0310(6) 0.0358(7) 0.0378(6) -0.0103(5) -0.0013(5) -0.0054(5)
S4 0.0530(8) 0.0367(7) 0.0307(6) -0.0045(5) 0.0063(6) -0.0152(6)
S5 0.0422(7) 0.0430(7) 0.0307(6) -0.0111(5) -0.0128(5) 0.0059(6)
S6 0.0367(7) 0.0430(7) 0.0313(6) -0.0042(5) -0.0053(5) 0.0043(6)
P1 0.0426(8) 0.0421(8) 0.0337(7) 0.0002(6) -0.0147(6) -0.0063(6)
P2 0.0488(8) 0.0335(7) 0.0329(7) 0.0015(5) -0.0024(6) -0.0115(6)
P3 0.0370(7) 0.0310(6) 0.0313(6) -0.0062(5) 0.0036(5) -0.0066(5)
P4 0.0471(8) 0.0356(7) 0.0445(7) -0.0100(6) 0.0139(6) -0.0183(6)
P5 0.0311(7) 0.0357(7) 0.0266(6) -0.0041(5) -0.0042(5) -0.0050(5)
P6 0.0281(6) 0.0363(7) 0.0324(6) -0.0057(5) -0.0024(5) -0.0026(5)
N1 0.046(3) 0.041(3) 0.049(3) 0.005(2) -0.019(2) -0.010(2)
N2 0.046(3) 0.038(2) 0.044(2) -0.0127(19) 0.009(2) -0.016(2)
N3 0.031(2) 0.055(3) 0.032(2) -0.0076(19) -0.0043(18) -0.003(2)
C11 0.041(3) 0.052(3) 0.049(3) -0.009(3) -0.020(3) 0.000(3)
C12 0.058(4) 0.060(4) 0.097(6) -0.019(4) -0.014(4) -0.001(3)
C13 0.059(5) 0.080(6) 0.131(8) -0.043(5) -0.020(5) 0.017(4)
C14 0.042(4) 0.130(8) 0.096(6) -0.034(6) -0.008(4) 0.010(5)
C15 0.044(4) 0.107(7) 0.080(5) 0.005(5) -0.008(4) -0.003(4)
C16 0.044(4) 0.071(4) 0.060(4) -0.001(3) -0.009(3) 0.000(3)
C21 0.063(4) 0.066(4) 0.034(3) -0.005(3) -0.018(3) -0.007(3)
C22 0.257(15) 0.099(7) 0.063(5) 0.007(5) -0.089(8) -0.003(8)
C23 0.270(18) 0.132(10) 0.061(6) 0.002(6) -0.079(8) 0.012(11)
C24 0.160(11) 0.151(10) 0.048(5) -0.017(6) -0.043(6) -0.009(8)
C25 0.155(10) 0.135(9) 0.059(5) -0.036(6) -0.034(6) -0.016(8)
C26 0.123(7) 0.086(6) 0.052(4) -0.013(4) -0.031(4) -0.016(5)
C31 0.088(5) 0.050(4) 0.040(3) -0.011(3) 0.010(3) -0.025(3)
C32 0.152(10) 0.116(8) 0.051(5) 0.006(5) 0.023(5) -0.009(7)
C33 0.255(19) 0.166(14) 0.053(6) 0.010(7) 0.056(9) -0.012(13)
C34 0.222(18) 0.162(14) 0.083(8) -0.038(9) 0.085(11) -0.056(12)
C35 0.118(9) 0.148(11) 0.122(9) -0.044(8) 0.070(8) -0.031(8)
C36 0.082(6) 0.084(5) 0.079(5) -0.025(4) 0.032(4) -0.021(5)
C41 0.060(4) 0.034(3) 0.037(3) -0.002(2) -0.006(3) -0.009(3)
C42 0.074(5) 0.048(4) 0.067(4) -0.009(3) 0.010(3) -0.021(3)
C43 0.114(7) 0.050(4) 0.079(5) -0.005(4) -0.004(5) -0.039(4)
C44 0.141(8) 0.039(4) 0.073(5) -0.008(3) -0.029(5) -0.015(5)
C45 0.095(6) 0.064(5) 0.082(5) -0.030(4) -0.007(5) 0.007(4)
C46 0.065(4) 0.065(4) 0.062(4) -0.018(3) 0.000(3) -0.015(3)
C51 0.037(3) 0.046(3) 0.037(3) -0.006(2) 0.002(2) -0.011(2)
C52 0.049(3) 0.057(4) 0.044(3) 0.000(3) 0.000(3) -0.015(3)
C53 0.076(5) 0.095(6) 0.046(4) 0.014(4) -0.001(3) -0.033(4)
C54 0.086(6) 0.124(7) 0.035(3) 0.004(4) 0.001(3) -0.037(5)
C55 0.084(5) 0.126(7) 0.041(4) -0.029(4) 0.002(3) -0.042(5)
C56 0.062(4) 0.081(5) 0.042(3) -0.022(3) 0.005(3) -0.030(4)
C61 0.049(3) 0.036(3) 0.052(3) -0.013(2) -0.006(3) -0.003(2)
C62 0.140(8) 0.083(6) 0.055(4) -0.008(4) -0.015(5) 0.042(6)
C63 0.180(12) 0.108(8) 0.094(7) -0.008(6) -0.053(8) 0.079(8)
C64 0.078(6) 0.070(5) 0.139(9) -0.028(6) -0.019(6) 0.041(5)
C65 0.078(6) 0.084(6) 0.124(8) 0.007(6) 0.035(6) 0.028(5)
C66 0.066(5) 0.071(5) 0.088(5) 0.009(4) 0.030(4) 0.012(4)
C91 0.042(3) 0.037(3) 0.044(3) -0.004(2) -0.005(2) -0.014(2)
C92 0.068(4) 0.051(4) 0.065(4) 0.005(3) -0.016(3) -0.023(3)
C93 0.099(6) 0.045(4) 0.080(5) 0.013(3) -0.008(4) -0.016(4)
C94 0.103(7) 0.070(6) 0.170(10) 0.025(6) -0.030(7) -0.055(5)
C95 0.126(9) 0.122(9) 0.240(15) 0.071(10) -0.103(10) -0.086(8)
C96 0.099(7) 0.082(6) 0.164(10) 0.052(6) -0.070(7) -0.058(5)
C101 0.035(3) 0.042(3) 0.025(2) -0.003(2) -0.0081(19) -0.006(2)
C102 0.049(3) 0.048(3) 0.036(3) -0.001(2) -0.001(2) -0.005(3)
C103 0.075(5) 0.073(4) 0.032(3) 0.000(3) 0.001(3) -0.001(4)
C104 0.076(5) 0.061(4) 0.034(3) 0.003(3) -0.013(3) 0.000(3)
C105 0.056(4) 0.064(4) 0.045(3) -0.002(3) -0.016(3) 0.008(3)
C106 0.036(3) 0.065(4) 0.034(3) -0.002(3) -0.006(2) 0.003(3)
C111 0.033(3) 0.041(3) 0.046(3) -0.011(2) 0.006(2) -0.005(2)
C112 0.047(4) 0.087(5) 0.054(4) -0.009(3) -0.003(3) -0.028(3)
C113 0.059(4) 0.089(6) 0.084(5) -0.029(4) 0.008(4) -0.040(4)
C114 0.042(4) 0.057(4) 0.108(6) -0.020(4) 0.026(4) -0.018(3)
C115 0.064(5) 0.052(4) 0.089(5) 0.012(4) 0.014(4) -0.008(3)
C116 0.050(4) 0.052(4) 0.060(4) 0.006(3) -0.004(3) -0.006(3)

loop_
_atom_type_symbol
_atom_type_description
_atom_type_scat_dispersion_real
_atom_type_scat_dispersion_imag
_atom_type_scat_source
C C 0.0033 0.0016 'International Tables Vol C Tables 4.2.6.8 and 6.1.1.4'
H H 0.0000 0.0000 'International Tables Vol C Tables 4.2.6.8 and 6.1.1.4'
N N 0.0061 0.0033 'International Tables Vol C Tables 4.2.6.8 and 6.1.1.4'
P P 0.1023 0.0942 'International Tables Vol C Tables 4.2.6.8 and 6.1.1.4'
S S 0.1246 0.1234 'International Tables Vol C Tables 4.2.6.8 and 6.1.1.4'
Os Os -1.2165 7.6030 'International Tables Vol C Tables 4.2.6.8 and 6.1.1.4'

loop_
_geom_angle_atom_site_label_1
_geom_angle_atom_site_label_2
_geom_angle_atom_site_label_3
_geom_angle
_geom_angle_site_symmetry_1
_geom_angle_site_symmetry_3
_geom_angle_publ_flag
S6 Os1 S4 94.69(5) . . ?
S6 Os1 S1 88.99(5) . . ?
S4 Os1 S1 92.72(5) . . ?
S6 Os1 S2 88.19(5) . . ?
S4 Os1 S2 169.96(4) . . ?
S1 Os1 S2 96.95(5) . . ?
S6 Os1 S5 100.59(4) . . ?
S4 Os1 S5 83.30(5) . . ?
S1 Os1 S5 169.87(4) . . ?
S2 Os1 S5 86.72(5) . . ?
S6 Os1 S3 174.68(5) . . ?
S4 Os1 S3 90.63(5) . . ?
S1 Os1 S3 90.92(4) . . ?
S2 Os1 S3 86.54(5) . . ?
S5 Os1 S3 79.84(4) . . ?
P1 S1 Os1 111.06(7) . . ?
P2 S2 Os1 113.55(7) . . ?
P3 S3 Os1 110.09(6) . . ?
P4 S4 Os1 110.54(7) . . ?
P5 S5 Os1 113.81(6) . . ?
P6 S6 Os1 112.16(6) . . ?
N1 P1 C11 106.9(3) . . ?
N1 P1 C21 110.0(3) . . ?
C11 P1 C21 103.4(3) . . ?
N1 P1 S1 118.17(17) . . ?
C11 P1 S1 112.1(2) . . ?
C21 P1 S1 105.4(2) . . ?
N1 P2 C41 104.4(3) . . ?
N1 P2 C31 112.2(3) . . ?
C41 P2 C31 104.7(3) . . ?
N1 P2 S2 120.18(18) . . ?
C41 P2 S2 105.73(18) . . ?
C31 P2 S2 108.3(2) . . ?
N2 P3 C51 108.3(2) . . ?
N2 P3 C61 109.6(3) . . ?
C51 P3 C61 103.7(3) . . ?
N2 P3 S3 118.21(17) . . ?
C51 P3 S3 112.10(19) . . ?
C61 P3 S3 103.87(19) . . ?
N2 P4 C71A 109.4(4) . . ?
N2 P4 C81 107.6(3) . . ?
C71A P4 C81 97.7(5) . . ?
N2 P4 C71 106.1(4) . . ?
C71A P4 C71 16.9(4) . . ?
C81 P4 C71 114.1(5) . . ?
N2 P4 S4 119.62(17) . . ?
C71A P4 S4 109.0(4) . . ?
C81 P4 S4 111.3(2) . . ?
C71 P4 S4 97.9(4) . . ?
N3 P5 C91 110.2(3) . . ?
N3 P5 C101 105.8(2) . . ?
C91 P5 C101 106.2(2) . . ?
N3 P5 S5 118.98(17) . . ?
C91 P5 S5 108.82(19) . . ?
C101 P5 S5 105.98(17) . . ?
N3 P6 C121 108.3(2) . . ?
N3 P6 C111 108.4(2) . . ?
C121 P6 C111 104.1(2) . . ?
N3 P6 S6 119.22(17) . . ?
C121 P6 S6 104.07(18) . . ?
C111 P6 S6 111.52(18) . . ?
P1 N1 P2 131.7(3) . . ?
P3 N2 P4 136.1(3) . . ?
P6 N3 P5 133.5(3) . . ?
C12 C11 C16 118.1(6) . . ?
C12 C11 P1 121.3(5) . . ?
C16 C11 P1 120.7(5) . . ?
C11 C12 C13 120.6(8) . . ?
C14 C13 C12 120.0(8) . . ?
C15 C14 C13 120.1(8) . . ?
C14 C15 C16 120.2(8) . . ?
C11 C16 C15 121.0(7) . . ?
C26 C21 C22 119.1(7) . . ?
C26 C21 P1 122.7(5) . . ?
C22 C21 P1 118.0(6) . . ?
C21 C22 C23 119.0(10) . . ?
C24 C23 C22 121.2(10) . . ?
C23 C24 C25 120.4(8) . . ?
C24 C25 C26 119.4(10) . . ?
C21 C26 C25 120.8(8) . . ?
C36 C31 C32 118.7(7) . . ?
C36 C31 P2 121.7(5) . . ?
C32 C31 P2 119.6(7) . . ?
C31 C32 C33 119.5(11) . . ?
C34 C33 C32 119.8(12) . . ?
C35 C34 C33 121.8(11) . . ?
C34 C35 C36 119.8(12) . . ?
C31 C36 C35 120.4(10) . . ?
C46 C41 C42 118.9(6) . . ?
C46 C41 P2 119.1(5) . . ?
C42 C41 P2 121.8(5) . . ?
C41 C42 C43 119.5(7) . . ?
C44 C43 C42 120.7(8) . . ?
C43 C44 C45 119.6(7) . . ?
C44 C45 C46 120.8(8) . . ?
C41 C46 C45 120.4(7) . . ?
C52 C51 C56 119.0(5) . . ?
C52 C51 P3 122.3(4) . . ?
C56 C51 P3 118.6(4) . . ?
C51 C52 C53 120.4(6) . . ?
C54 C53 C52 120.0(7) . . ?
C53 C54 C55 121.4(6) . . ?
C54 C55 C56 119.5(7) . . ?
C51 C56 C55 119.6(7) . . ?
C62 C61 C66 118.2(6) . . ?
C62 C61 P3 118.5(5) . . ?
C66 C61 P3 123.3(5) . . ?
C61 C62 C63 120.5(9) . . ?
C64 C63 C62 120.4(9) . . ?
C65 C64 C63 119.2(7) . . ?
C64 C65 C66 119.9(8) . . ?
C61 C66 C65 121.7(8) . . ?
C71A C71 C72A 152(3) . . ?
C71A C71 C76 54.9(18) . . ?
C72A C71 C76 97.6(17) . . ?
C71A C71 C72 173(2) . . ?
C72A C71 C72 23.6(14) . . ?
C76 C71 C72 120.8(16) . . ?
C71A C71 C76A 32.3(17) . . ?
C72A C71 C76A 120.1(16) . . ?
C76 C71 C76A 22.9(8) . . ?
C72 C71 C76A 142.7(13) . . ?
C71A C71 P4 63.8(19) . . ?
C72A C71 P4 143.7(17) . . ?
C76 C71 P4 118.7(13) . . ?
C72 C71 P4 120.3(11) . . ?
C76A C71 P4 96.0(8) . . ?
C71 C71A C76 101(2) . . ?
C71 C71A C72A 16.6(18) . . ?
C76 C71A C72A 84.4(12) . . ?
C71 C71A C76A 135(2) . . ?
C76 C71A C76A 34.6(9) . . ?
C72A C71A C76A 118.6(11) . . ?
C71 C71A P4 99(2) . . ?
C76 C71A P4 159.7(13) . . ?
C72A C71A P4 115.9(10) . . ?
C76A C71A P4 125.4(9) . . ?
C71 C71A C72 5.2(17) . . ?
C76 C71A C72 98.0(12) . . ?
C72A C71A C72 14.0(9) . . ?
C76A C71A C72 131.8(10) . . ?
P4 C71A C72 102.3(7) . . ?
C72A C72 C71 30.5(19) . . ?
C72A C72 C73 92(3) . . ?
C71 C72 C73 122.4(18) . . ?
C72A C72 C73A 57(2) . . ?
C71 C72 C73A 86.3(15) . . ?
C73 C72 C73A 36.2(11) . . ?
C72A C72 C71A 30(2) . . ?
C71 C72 C71A 2.1(7) . . ?
C73 C72 C71A 121.1(15) . . ?
C73A C72 C71A 85.0(12) . . ?
C72 C72A C71 126(3) . . ?
C72 C72A C71A 136(3) . . ?
C71 C72A C71A 10.9(12) . . ?
C72 C72A C73A 99(3) . . ?
C71 C72A C73A 133(2) . . ?
C71A C72A C73A 121.7(16) . . ?
C72 C72A C73 63(2) . . ?
C71 C72A C73 169(2) . . ?
C71A C72A C73 158.8(15) . . ?
C73A C72A C73 37.3(11) . . ?
C72 C72A C76 172(3) . . ?
C71 C72A C76 52.5(14) . . ?
C71A C72A C76 41.6(8) . . ?
C73A C72A C76 80.7(13) . . ?
C73 C72A C76 118.0(14) . . ?
C73A C73 C74 29.8(19) . . ?
C73A C73 C72 85(2) . . ?
C74 C73 C72 114(2) . . ?
C73A C73 C72A 60(2) . . ?
C74 C73 C72A 89(2) . . ?
C72 C73 C72A 25.2(9) . . ?
C74 C73A C73 106(4) . . ?
C74 C73A C74A 50(3) . . ?
C73 C73A C74A 156(3) . . ?
C74 C73A C72A 162(4) . . ?
C73 C73A C72A 83(2) . . ?
C74A C73A C72A 121(2) . . ?
C74 C73A C72 162(4) . . ?
C73 C73A C72 59.1(19) . . ?
C74A C73A C72 145(2) . . ?
C72A C73A C72 24.0(9) . . ?
C74 C73A C75 66(3) . . ?
C73 C73A C75 172(3) . . ?
C74A C73A C75 17.7(12) . . ?
C72A C73A C75 103.5(17) . . ?
C72 C73A C75 127.5(17) . . ?
C73A C74 C74A 95(4) . . ?
C73A C74 C73 44(3) . . ?
C74A C74 C73 139(3) . . ?
C73A C74 C75 88(4) . . ?
C74A C74 C75 10.4(17) . . ?
C73 C74 C75 132(3) . . ?
C75 C74A C74 153(4) . . ?
C75 C74A C73A 124(4) . . ?
C74 C74A C73A 35(2) . . ?
C75 C74A C75A 11(2) . . ?
C74 C74A C75A 156(3) . . ?
C73A C74A C75A 122.6(19) . . ?
C75 C74A C76 45(3) . . ?
C74 C74A C76 113(2) . . ?
C73A C74A C76 79.3(15) . . ?
C75A C74A C76 43.8(9) . . ?
C74A C75 C75A 162(4) . . ?
C74A C75 C74 16(3) . . ?
C75A C75 C74 162(2) . . ?
C74A C75 C76 118(3) . . ?
C75A C75 C76 59.1(14) . . ?
C74 C75 C76 105.5(17) . . ?
C74A C75 C73A 38(3) . . ?
C75A C75 C73A 137(2) . . ?
C74 C75 C73A 25.4(12) . . ?
C76 C75 C73A 80.6(13) . . ?
C74A C75 C76A 137(3) . . ?
C75A C75 C76A 38.6(12) . . ?
C74 C75 C76A 125.5(16) . . ?
C76 C75 C76A 20.5(7) . . ?
C73A C75 C76A 100.3(12) . . ?
C75 C75A C76 81.8(17) . . ?
C75 C75A C76A 116.0(18) . . ?
C76 C75A C76A 34.2(8) . . ?
C75 C75A C74A 7.1(15) . . ?
C76 C75A C74A 81.6(12) . . ?
C76A C75A C74A 115.5(13) . . ?
C76A C76 C71A 91.2(19) . . ?
C76A C76 C75A 79.2(17) . . ?
C71A C76 C75A 165.5(16) . . ?
C76A C76 C71 115(2) . . ?
C71A C76 C71 24.1(8) . . ?
C75A C76 C71 160.5(16) . . ?
C76A C76 C75 118(2) . . ?
C71A C76 C75 148.6(17) . . ?
C75A C76 C75 39.1(9) . . ?
C71 C76 C75 124.8(16) . . ?
C76A C76 C72A 144(2) . . ?
C71A C76 C72A 54.0(9) . . ?
C75A C76 C72A 133.0(14) . . ?
C71 C76 C72A 29.9(7) . . ?
C75 C76 C72A 95.1(13) . . ?
C76A C76 C74A 133.3(19) . . ?
C71A C76 C74A 132.2(15) . . ?
C75A C76 C74A 54.6(10) . . ?
C71 C76 C74A 108.6(13) . . ?
C75 C76 C74A 16.4(9) . . ?
C72A C76 C74A 78.9(10) . . ?
C76 C76A C71A 54.3(15) . . ?
C76 C76A C75A 66.6(16) . . ?
C71A C76A C75A 119.9(12) . . ?
C76 C76A C71 42.0(15) . . ?
C71A C76A C71 12.5(6) . . ?
C75A C76A C71 107.4(11) . . ?
C76 C76A C75 41.2(15) . . ?
C71A C76A C75 94.9(10) . . ?
C75A C76A C75 25.4(8) . . ?
C71 C76A C75 82.4(9) . . ?
C82A C81 C86 121.4(7) . . ?
C82A C81 C82 28.0(2) . . ?
C86 C81 C82 117.3(6) . . ?
C82A C81 P4 114.3(6) . . ?
C86 C81 P4 120.7(5) . . ?
C82 C81 P4 121.3(5) . . ?
C82A C82 C83A 80.3(7) . . ?
C82A C82 C83 111.1(7) . . ?
C83A C82 C83 31.3(3) . . ?
C82A C82 C81 66.5(5) . . ?
C83A C82 C81 113.0(8) . . ?
C83 C82 C81 120.0(8) . . ?
C82 C82A C81 85.5(5) . . ?
C82 C82A C83A 70.9(7) . . ?
C81 C82A C83A 116.8(8) . . ?
C82 C82A C83 48.0(5) . . ?
C81 C82A C83 104.8(7) . . ?
C83A C82A C83 23.4(3) . . ?
C83A C83 C84 96.4(8) . . ?
C83A C83 C82 68.5(7) . . ?
C84 C83 C82 121.4(10) . . ?
C83A C83 C84A 69.9(7) . . ?
C84 C83 C84A 27.0(3) . . ?
C82 C83 C84A 105.0(9) . . ?
C83A C83 C82A 48.0(5) . . ?
C84 C83 C82A 113.5(10) . . ?
C82 C83 C82A 20.9(2) . . ?
C84A C83 C82A 91.1(8) . . ?
C83 C83A C82 80.2(7) . . ?
C83 C83A C82A 108.5(7) . . ?
C82 C83A C82A 28.7(2) . . ?
C83 C83A C84A 81.3(8) . . ?
C82 C83A C84A 113.9(9) . . ?
C82A C83A C84A 112.5(9) . . ?
C83 C83A C84 56.4(6) . . ?
C82 C83A C84 109.4(9) . . ?
C82A C83A C84 121.5(9) . . ?
C84A C83A C84 25.4(2) . . ?
C84A C84 C83 90.6(8) . . ?
C84A C84 C85 62.5(6) . . ?
C83 C84 C85 118.1(10) . . ?
C84A C84 C83A 63.8(6) . . ?
C83 C84 C83A 27.2(3) . . ?
C85 C84 C83A 106.1(9) . . ?
C84 C84A C85 88.7(7) . . ?
C84 C84A C83A 90.8(8) . . ?
C85 C84A C83A 127.2(9) . . ?
C84 C84A C83 62.4(7) . . ?
C85 C84A C83 117.2(10) . . ?
C83A C84A C83 28.8(3) . . ?
C84A C85 C86 111.9(9) . . ?
C84A C85 C84 28.8(3) . . ?
C86 C85 C84 120.6(8) . . ?
C81 C86 C85 121.7(7) . . ?
C92 C91 C96 118.5(6) . . ?
C92 C91 P5 119.4(4) . . ?
C96 C91 P5 122.1(5) . . ?
C91 C92 C93 121.7(6) . . ?
C94 C93 C92 120.1(7) . . ?
C93 C94 C95 119.0(8) . . ?
C96 C95 C94 121.2(9) . . ?
C91 C96 C95 119.5(8) . . ?
C102 C101 C106 118.5(5) . . ?
C102 C101 P5 120.1(4) . . ?
C106 C101 P5 121.3(4) . . ?
C103 C102 C101 119.7(6) . . ?
C102 C103 C104 121.4(6) . . ?
C105 C104 C103 119.7(6) . . ?
C104 C105 C106 120.0(6) . . ?
C105 C106 C101 120.6(5) . . ?
C116 C111 C112 119.5(6) . . ?
C116 C111 P6 120.3(4) . . ?
C112 C111 P6 120.2(5) . . ?
C111 C112 C113 119.9(7) . . ?
C114 C113 C112 120.4(7) . . ?
C113 C114 C115 120.2(6) . . ?
C114 C115 C116 120.4(7) . . ?
C111 C116 C115 119.5(6) . . ?
C126 C121 C122 117.7(7) . . ?
C126 C121 C127 107.9(10) . . ?
C122 C121 C127 37.4(8) . . ?
C126 C121 C129 40.1(10) . . ?
C122 C121 C129 99.9(12) . . ?
C127 C121 C129 116.7(14) . . ?
C126 C121 P6 121.2(6) . . ?
C122 C121 P6 121.0(5) . . ?
C127 C121 P6 119.2(9) . . ?
C129 C121 P6 123.8(11) . . ?
C127 C122 C121 72.1(15) . . ?
C127 C122 C123 88.8(16) . . ?
C121 C122 C123 119.9(9) . . ?
C127 C122 C128 58.9(16) . . ?
C121 C122 C128 108.8(11) . . ?
C123 C122 C128 30.1(9) . . ?
C128 C123 C124 79(2) . . ?
C128 C123 C122 89(2) . . ?
C124 C123 C122 121.8(11) . . ?
C128 C123 C127 56(2) . . ?
C124 C123 C127 106.4(11) . . ?
C122 C123 C127 32.9(7) . . ?
C128 C123 C130 102(2) . . ?
C124 C123 C130 37.2(10) . . ?
C122 C123 C130 92.9(12) . . ?
C127 C123 C130 95.0(13) . . ?
C123 C124 C130 103.0(17) . . ?
C123 C124 C125 120.1(10) . . ?
C130 C124 C125 40.5(14) . . ?
C123 C124 C128 34.3(10) . . ?
C130 C124 C128 120.7(19) . . ?
C125 C124 C128 112.6(13) . . ?
C130 C125 C126 96(2) . . ?
C130 C125 C124 59(2) . . ?
C126 C125 C124 118.3(11) . . ?
C130 C125 C129 62(2) . . ?
C126 C125 C129 34.7(9) . . ?
C124 C125 C129 100.8(12) . . ?
C129 C126 C121 69.2(17) . . ?
C129 C126 C125 89.1(18) . . ?
C121 C126 C125 121.8(10) . . ?
C129 C126 C130 57.4(19) . . ?
C121 C126 C130 101.4(12) . . ?
C125 C126 C130 32.1(10) . . ?
C122 C127 C128 87(2) . . ?
C122 C127 C121 70.6(15) . . ?
C128 C127 C121 122.8(18) . . ?
C122 C127 C123 58.4(14) . . ?
C128 C127 C123 29.2(11) . . ?
C121 C127 C123 104.6(13) . . ?
C123 C128 C127 94(3) . . ?
C123 C128 C124 66(2) . . ?
C127 C128 C124 117(2) . . ?
C123 C128 C122 61(2) . . ?
C127 C128 C122 33.8(10) . . ?
C124 C128 C122 103.7(17) . . ?
C126 C129 C130 90(2) . . ?
C126 C129 C121 70.6(17) . . ?
C130 C129 C121 118(2) . . ?
C126 C129 C125 56.2(15) . . ?
C130 C129 C125 34.0(13) . . ?
C121 C129 C125 105.2(17) . . ?
C125 C130 C124 80(3) . . ?
C125 C130 C129 84(3) . . ?
C124 C130 C129 123(3) . . ?
C125 C130 C126 51.8(18) . . ?
C124 C130 C126 106(2) . . ?
C129 C130 C126 32.7(12) . . ?
C125 C130 C123 102(3) . . ?
C124 C130 C123 39.8(11) . . ?
C129 C130 C123 91.9(19) . . ?
C126 C130 C123 93.7(15) . . ?

loop_
_geom_bond_atom_site_label_1
_geom_bond_atom_site_label_2
_geom_bond_distance
_geom_bond_site_symmetry_2
_geom_bond_publ_flag
Os1 S6 2.3884(13) . ?
Os1 S4 2.3991(13) . ?
Os1 S1 2.4013(12) . ?
Os1 S2 2.4034(13) . ?
Os1 S5 2.4305(12) . ?
Os1 S3 2.4369(13) . ?
S1 P1 2.0217(19) . ?
S2 P2 2.0339(19) . ?
S3 P3 2.0251(18) . ?
S4 P4 2.0225(19) . ?
S5 P5 2.0329(18) . ?
S6 P6 2.0196(18) . ?
P1 N1 1.591(5) . ?
P1 C11 1.807(6) . ?
P1 C21 1.832(6) . ?
P2 N1 1.592(5) . ?
P2 C41 1.807(5) . ?
P2 C31 1.816(6) . ?
P3 N2 1.580(4) . ?
P3 C51 1.808(5) . ?
P3 C61 1.817(6) . ?
P4 N2 1.593(4) . ?
P4 C71A 1.749(10) . ?
P4 C81 1.806(7) . ?
P4 C71 1.924(14) . ?
P5 N3 1.590(4) . ?
P5 C91 1.810(5) . ?
P5 C101 1.809(5) . ?
P6 N3 1.584(4) . ?
P6 C121 1.813(5) . ?
P6 C111 1.813(5) . ?
C11 C12 1.378(9) . ?
C11 C16 1.385(9) . ?
C12 C13 1.397(11) . ?
C13 C14 1.363(13) . ?
C14 C15 1.360(12) . ?
C15 C16 1.382(9) . ?
C21 C26 1.352(10) . ?
C21 C22 1.369(10) . ?
C22 C23 1.407(12) . ?
C23 C24 1.323(15) . ?
C24 C25 1.350(14) . ?
C25 C26 1.404(10) . ?
C31 C36 1.379(11) . ?
C31 C32 1.378(11) . ?
C32 C33 1.409(14) . ?
C33 C34 1.342(19) . ?
C34 C35 1.331(18) . ?
C35 C36 1.396(11) . ?
C41 C46 1.374(9) . ?
C41 C42 1.391(9) . ?
C42 C43 1.401(9) . ?
C43 C44 1.351(12) . ?
C44 C45 1.371(12) . ?
C45 C46 1.381(10) . ?
C51 C52 1.377(8) . ?
C51 C56 1.406(8) . ?
C52 C53 1.389(8) . ?
C53 C54 1.349(11) . ?
C54 C55 1.372(11) . ?
C55 C56 1.391(9) . ?
C61 C62 1.345(9) . ?
C61 C66 1.376(9) . ?
C62 C63 1.399(12) . ?
C63 C64 1.371(14) . ?
C64 C65 1.351(13) . ?
C65 C66 1.379(10) . ?
C71 C71A 0.567(14) . ?
C71 C72A 0.855(16) . ?
C71 C76 1.362(19) . ?
C71 C72 1.37(2) . ?
C71 C76A 1.844(19) . ?
C71A C76 1.135(17) . ?
C71A C72A 1.382(18) . ?
C71A C76A 1.398(17) . ?
C71A C72 1.93(2) . ?
C72 C72A 0.675(19) . ?
C72 C73 1.41(3) . ?
C72 C73A 1.64(3) . ?
C72A C73A 1.39(3) . ?
C72A C73 1.59(3) . ?
C72A C76 1.70(2) . ?
C73 C73A 0.97(3) . ?
C73 C74 1.34(3) . ?
C73A C74 0.69(3) . ?
C73A C74A 1.21(3) . ?
C73A C75 1.61(3) . ?
C74 C74A 0.93(3) . ?
C74 C75 1.48(3) . ?
C74A C75 0.59(2) . ?
C74A C75A 1.52(2) . ?
C74A C76 1.85(2) . ?
C75 C75A 0.951(19) . ?
C75 C76 1.49(2) . ?
C75 C76A 2.00(2) . ?
C75A C76 1.295(19) . ?
C75A C76A 1.386(18) . ?
C76 C76A 0.793(16) . ?
C81 C82A 1.327(10) . ?
C81 C86 1.379(9) . ?
C81 C82 1.442(10) . ?
C82 C82A 0.6795 . ?
C82 C83A 1.336(12) . ?
C82 C83 1.415(12) . ?
C82A C83A 1.393(12) . ?
C82A C83 1.776(14) . ?
C83 C83A 0.7450 . ?
C83 C84 1.355(12) . ?
C83 C84A 1.528(14) . ?
C83A C84A 1.451(12) . ?
C83A C84 1.617(14) . ?
C84 C84A 0.6943 . ?
C84 C85 1.442(12) . ?
C84A C85 1.279(11) . ?
C85 C86 1.375(10) . ?
C91 C92 1.358(8) . ?
C91 C96 1.369(9) . ?
C92 C93 1.386(9) . ?
C93 C94 1.327(12) . ?
C94 C95 1.384(13) . ?
C95 C96 1.377(11) . ?
C101 C102 1.386(7) . ?
C101 C106 1.394(7) . ?
C102 C103 1.380(8) . ?
C103 C104 1.372(9) . ?
C104 C105 1.361(9) . ?
C105 C106 1.389(8) . ?
C111 C116 1.381(8) . ?
C111 C112 1.384(8) . ?
C112 C113 1.393(9) . ?
C113 C114 1.352(11) . ?
C114 C115 1.377(11) . ?
C115 C116 1.388(9) . ?
C121 C126 1.379(11) . ?
C121 C122 1.383(11) . ?
C121 C127 1.40(2) . ?
C121 C129 1.37(2) . ?
C122 C127 0.890(19) . ?
C122 C123 1.396(15) . ?
C122 C128 1.60(3) . ?
C123 C128 0.80(2) . ?
C123 C124 1.303(13) . ?
C123 C127 1.64(2) . ?
C123 C130 1.98(3) . ?
C124 C130 1.23(3) . ?
C124 C125 1.414(14) . ?
C124 C128 1.40(3) . ?
C125 C130 0.93(3) . ?
C125 C126 1.377(15) . ?
C125 C129 1.66(3) . ?
C126 C129 0.94(2) . ?
C126 C130 1.74(3) . ?
C127 C128 1.37(3) . ?
C129 C130 1.47(4) . ?
